data_7205241
loop_
_publ_author_name
'Tian, Dan'
'Pang, Yu'
'Zhou, Yan-Hong'
'Guan, Li'
'Zhang, Hong'

_publ_section_title
;
 A series of complexes based on
 biphenyl-2,5,2&#x2032;,5&#x2032;-tetracarboxylic acid: syntheses,
 crystal structures, luminescent and magnetic properties
;
_journal_issue 3
_journal_name_full CrystEngComm
_journal_page_first 957
_journal_paper_doi 10.1039/c0ce00281j
_journal_volume 13
_journal_year 2011
_chemical_formula_moiety 'C26 H22 Co N2 O11'
_chemical_formula_sum 'C26 H22 Co N2 O11'
_chemical_formula_weight 597.38
_chemical_name_systematic
;
?
;
_space_group_IT_number 13
_symmetry_cell_setting monoclinic
_symmetry_space_group_name_Hall '-P 2yac'
_symmetry_space_group_name_H-M 'P 1 2/n 1'
_atom_sites_solution_hydrogens geom
_atom_sites_solution_primary direct
_atom_sites_solution_secondary difmap
_audit_creation_method SHELXL-97
_cell_angle_alpha 90.00
_cell_angle_beta 93.030(5)
_cell_angle_gamma 90.00
_cell_formula_units_Z 4
_cell_length_a 9.879(4)
_cell_length_b 11.397(4)
_cell_length_c 21.932(8)
_cell_measurement_temperature 293(2)
_cell_measurement_theta_max 27.48
_cell_measurement_theta_min 2.01
_cell_volume 2465.9(16)
_computing_cell_refinement 'SMART (Bruker, 2002)'
_computing_data_collection 'SMART (Bruker, 2002)'
_computing_data_reduction 'SAINT (Bruker, 2002)'
_computing_molecular_graphics 'DIAMOND (Brandenburg, 1999)'
_computing_publication_material SHELXTL
_computing_structure_refinement 'SHELXL-97 (Sheldrick, 1997)'
_computing_structure_solution 'SHELXS-97 (Sheldrick, 1990)'
_diffrn_ambient_temperature 293(2)
_diffrn_measured_fraction_theta_full 0.988
_diffrn_measured_fraction_theta_max 0.988
_diffrn_measurement_device_type 'BRUKER SMART CCD Apex II'
_diffrn_measurement_method 'omega and phi'
_diffrn_radiation_monochromator graphite
_diffrn_radiation_source 'fine-focus sealed tube'
_diffrn_radiation_type MoK\a
_diffrn_radiation_wavelength 0.71073
_diffrn_reflns_av_R_equivalents 0.0452
_diffrn_reflns_av_sigmaI/netI 0.0463
_diffrn_reflns_limit_h_max 12
_diffrn_reflns_limit_h_min -12
_diffrn_reflns_limit_k_max 14
_diffrn_reflns_limit_k_min -10
_diffrn_reflns_limit_l_max 28
_diffrn_reflns_limit_l_min -28
_diffrn_reflns_number 18633
_diffrn_reflns_theta_full 27.48
_diffrn_reflns_theta_max 27.48
_diffrn_reflns_theta_min 2.01
_exptl_absorpt_coefficient_mu 0.765
_exptl_absorpt_correction_T_max 0.858
_exptl_absorpt_correction_T_min 0.766
_exptl_absorpt_correction_type empirical
_exptl_absorpt_process_details 'ABSCOR by T.Higashi 8 March, 1995'
_exptl_crystal_colour pink
_exptl_crystal_density_diffrn 1.604
_exptl_crystal_density_method 'not measured'
_exptl_crystal_description block
_exptl_crystal_F_000 1220
_exptl_crystal_size_max 0.37
_exptl_crystal_size_mid 0.29
_exptl_crystal_size_min 0.20
_refine_diff_density_max 0.723
_refine_diff_density_min -0.491
_refine_diff_density_rms 0.071
_refine_ls_extinction_method none
_refine_ls_goodness_of_fit_ref 1.071
_refine_ls_hydrogen_treatment mixed
_refine_ls_matrix_type full
_refine_ls_number_parameters 381
_refine_ls_number_reflns 5593
_refine_ls_number_restraints 1
_refine_ls_restrained_S_all 1.071
_refine_ls_R_factor_all 0.0738
_refine_ls_R_factor_gt 0.0520
_refine_ls_shift/su_max 0.000
_refine_ls_shift/su_mean 0.000
_refine_ls_structure_factor_coef Fsqd
_refine_ls_weighting_details 'calc w=1/[\s^2^(Fo^2^)+(0.0384P)^2^+2.5826P] where P=(Fo^2^+2Fc^2^)/3'
_refine_ls_weighting_scheme calc
_refine_ls_wR_factor_gt 0.1058
_refine_ls_wR_factor_ref 0.1166
_reflns_number_gt 4305
_reflns_number_total 5593
_reflns_threshold_expression >2sigma(I)
_cod_data_source_file C0CE00281J.TXT
_cod_data_source_block complex-3
_cod_original_sg_symbol_Hall P2/n
_cod_original_sg_symbol_H-M P2/n
_cod_database_code 7205241

loop_
_symmetry_equiv_pos_as_xyz
'x, y, z'
'-x+1/2, y, -z+1/2'
'-x, -y, -z'
'x-1/2, -y, z-1/2'

loop_
_atom_site_label
_atom_site_type_symbol
_atom_site_fract_x
_atom_site_fract_y
_atom_site_fract_z
_atom_site_U_iso_or_equiv
_atom_site_adp_type
_atom_site_occupancy
_atom_site_symmetry_multiplicity
_atom_site_calc_flag
_atom_site_refinement_flags
_atom_site_disorder_assembly
_atom_site_disorder_group
Co1 Co 1.2500 0.08537(4) 0.2500 0.02059(14) Uani 1 2 d S . .
Co2 Co 0.7500 0.18245(5) 0.2500 0.02295(14) Uani 1 2 d S . .
O7 O 0.63134(19) 0.19401(17) 0.33377(9) 0.0277(4) Uani 1 1 d . . .
O1W O 1.4008(2) 0.0787(2) 0.31924(9) 0.0293(5) Uani 1 1 d . . .
H1WA H 1.3672 0.0617 0.3515 0.044 Uiso 1 1 calc R . .
O2 O 0.94062(19) 0.17820(17) 0.29238(9) 0.0263(4) Uani 1 1 d . . .
O8 O 0.5249(2) 0.2700(2) 0.41200(10) 0.0374(5) Uani 1 1 d . . .
C16 C 1.1009(4) 0.5427(4) 0.43363(16) 0.0516(10) Uani 1 1 d . . .
C21 C 0.8511(4) 0.8083(3) 0.22525(19) 0.0515(11) Uani 1 1 d . . .
H21 H 0.9228 0.7699 0.2080 0.062 Uiso 1 1 calc R . .
O1 O 1.12257(18) 0.07487(17) 0.32307(9) 0.0279(4) Uani 1 1 d . . .
O3 O 0.6884(3) -0.1748(2) 0.53116(12) 0.0508(7) Uani 1 1 d . . .
H3 H 0.6276 -0.1919 0.5536 0.076 Uiso 1 1 calc R . .
O4 O 0.6477(3) 0.0057(2) 0.56419(11) 0.0480(6) Uani 1 1 d . . .
C17 C 0.8660(3) 0.4297(2) 0.25525(13) 0.0279(6) Uani 1 1 d . . .
H17 H 0.9473 0.3886 0.2592 0.033 Uiso 1 1 calc R . .
C27 C 1.2428(3) 0.8343(3) 0.30200(14) 0.0322(7) Uani 1 1 d . . .
H27 H 1.2376 0.8753 0.3385 0.039 Uiso 1 1 calc R . .
N3 N 0.7500 0.3688(3) 0.2500 0.0239(7) Uani 1 2 d S . .
N1 N 1.2500 0.2734(3) 0.2500 0.0236(7) Uani 1 2 d S . .
O6 O 1.0995(3) 0.6484(3) 0.42988(14) 0.0736(10) Uani 1 1 d . . .
C15 C 0.6252(3) 0.2606(3) 0.37996(13) 0.0264(6) Uani 1 1 d . . .
O5 O 1.2115(3) 0.4813(3) 0.44931(13) 0.0658(9) Uani 1 1 d . . .
H5 H 1.2735 0.5263 0.4593 0.099 Uiso 1 1 calc R . .
C23 C 1.2812(3) 0.4552(3) 0.30259(14) 0.0346(7) Uani 1 1 d . . .
H23 H 1.3039 0.4935 0.3392 0.042 Uiso 1 1 calc R . .
C8 C 0.7029(3) -0.0593(3) 0.52977(14) 0.0358(7) Uani 1 1 d . . .
C26 C 1.2429(3) 0.7138(3) 0.30363(14) 0.0351(7) Uani 1 1 d . . .
H26 H 1.2383 0.6750 0.3408 0.042 Uiso 1 1 calc R . .
N2 N 1.2500 0.8954(3) 0.2500 0.0269(7) Uani 1 2 d S . .
C13 C 0.7412(3) 0.4551(3) 0.39592(14) 0.0353(7) Uani 1 1 d . . .
H13 H 0.6584 0.4922 0.3874 0.042 Uiso 1 1 calc R . .
C9 C 0.8706(3) 0.2770(3) 0.41341(12) 0.0258(6) Uani 1 1 d . . .
C7 C 0.8708(3) 0.1474(3) 0.42290(12) 0.0246(6) Uani 1 1 d . . .
C18 C 0.8701(3) 0.5506(3) 0.25509(14) 0.0298(6) Uani 1 1 d . . .
H18 H 0.9531 0.5893 0.2584 0.036 Uiso 1 1 calc R . .
C2 C 0.9369(3) 0.0686(3) 0.38503(12) 0.0249(6) Uani 1 1 d . . .
C1 C 1.0054(3) 0.1110(2) 0.32901(12) 0.0221(6) Uani 1 1 d . . .
C6 C 0.8005(3) 0.1023(3) 0.47115(12) 0.0288(6) Uani 1 1 d . . .
H6 H 0.7587 0.1536 0.4973 0.035 Uiso 1 1 calc R . .
C20 C 0.7500 0.7445(3) 0.2500 0.0273(9) Uani 1 2 d S . .
C24 C 1.2500 0.5204(3) 0.2500 0.0231(8) Uani 1 2 d S . .
C14 C 0.7488(3) 0.3331(3) 0.39734(12) 0.0265(6) Uani 1 1 d . . .
C19 C 0.7500 0.6150(3) 0.2500 0.0253(8) Uani 1 2 d S . .
C11 C 0.9801(3) 0.4665(3) 0.42121(14) 0.0371(8) Uani 1 1 d . . .
C3 C 0.9351(3) -0.0510(3) 0.39763(14) 0.0329(7) Uani 1 1 d . . .
H3A H 0.9839 -0.1023 0.3742 0.040 Uiso 1 1 calc R . .
C4 C 0.8614(3) -0.0945(3) 0.44481(14) 0.0350(7) Uani 1 1 d . . .
H4 H 0.8588 -0.1748 0.4522 0.042 Uiso 1 1 calc R . .
C5 C 0.7918(3) -0.0178(3) 0.48090(13) 0.0293(6) Uani 1 1 d . . .
C22 C 1.2787(3) 0.3344(3) 0.30084(14) 0.0334(7) Uani 1 1 d . . .
H22 H 1.2980 0.2934 0.3369 0.040 Uiso 1 1 calc R . .
C10 C 0.9870(3) 0.3448(3) 0.42511(13) 0.0337(7) Uani 1 1 d . . .
H10 H 1.0693 0.3084 0.4355 0.040 Uiso 1 1 calc R . .
C25 C 1.2500 0.6495(3) 0.2500 0.0261(8) Uani 1 2 d S . .
C12 C 0.8573(4) 0.5208(3) 0.40726(15) 0.0421(8) Uani 1 1 d . . .
H12 H 0.8528 0.6022 0.4055 0.051 Uiso 1 1 calc R . .
N4 N 0.7500 -0.0093(3) 0.2500 0.0263(7) Uani 1 2 d S . .
O3W O 0.4345(4) 0.6038(4) 0.47904(18) 0.0909(13) Uani 1 1 d D . .
C28 C 0.8471(4) -0.0710(3) 0.2259(2) 0.0522(10) Uani 1 1 d . . .
H28 H 0.9168 -0.0304 0.2082 0.063 Uiso 1 1 calc R . .
O2W O 0.5143(8) 0.7872(7) 0.4074(3) 0.223(3) Uani 1 1 d . . .
H3WB H 0.445(7) 0.660(5) 0.510(2) 0.16(3) Uiso 1 1 d D . .
H1WB H 1.471(5) 0.119(4) 0.320(2) 0.085(16) Uiso 1 1 d . . .
H3WA H 0.499(16) 0.556(13) 0.469(7) 0.40(9) Uiso 1 1 d . . .

loop_
_atom_site_aniso_label
_atom_site_aniso_U_11
_atom_site_aniso_U_22
_atom_site_aniso_U_33
_atom_site_aniso_U_23
_atom_site_aniso_U_13
_atom_site_aniso_U_12
Co1 0.0208(3) 0.0150(3) 0.0265(3) 0.000 0.00651(19) 0.000
Co2 0.0204(3) 0.0149(3) 0.0338(3) 0.000 0.0040(2) 0.000
O7 0.0270(10) 0.0276(12) 0.0289(10) -0.0036(8) 0.0053(8) -0.0050(9)
O1W 0.0239(10) 0.0329(13) 0.0314(11) 0.0033(9) 0.0047(8) -0.0040(9)
O2 0.0242(10) 0.0256(11) 0.0292(10) 0.0048(8) 0.0025(8) 0.0004(8)
O8 0.0305(11) 0.0445(14) 0.0384(12) -0.0089(10) 0.0118(9) -0.0036(10)
C16 0.053(2) 0.070(3) 0.0327(18) -0.0136(18) 0.0136(16) -0.030(2)
C21 0.048(2) 0.0179(18) 0.092(3) -0.0032(17) 0.042(2) -0.0017(15)
O1 0.0207(9) 0.0300(12) 0.0339(11) 0.0055(9) 0.0096(8) 0.0062(8)
O3 0.0602(17) 0.0388(15) 0.0564(16) 0.0074(12) 0.0305(13) -0.0109(12)
O4 0.0616(16) 0.0453(15) 0.0395(13) 0.0042(11) 0.0241(12) -0.0025(12)
C17 0.0225(14) 0.0199(16) 0.0416(17) 0.0017(12) 0.0047(12) 0.0012(11)
C27 0.0469(18) 0.0200(16) 0.0304(16) -0.0014(12) 0.0082(13) 0.0022(14)
N3 0.0248(16) 0.0173(18) 0.0303(17) 0.000 0.0063(13) 0.000
N1 0.0261(17) 0.0166(18) 0.0286(17) 0.000 0.0056(13) 0.000
O6 0.099(2) 0.0544(19) 0.069(2) -0.0132(15) 0.0248(17) -0.0516(18)
C15 0.0253(14) 0.0235(16) 0.0305(15) 0.0026(12) 0.0029(11) 0.0011(12)
O5 0.0573(18) 0.088(2) 0.0522(16) -0.0156(15) 0.0063(13) -0.0447(17)
C23 0.051(2) 0.0241(17) 0.0286(16) -0.0043(12) 0.0018(13) 0.0009(14)
C8 0.0380(17) 0.036(2) 0.0339(17) 0.0076(14) 0.0061(13) -0.0036(15)
C26 0.056(2) 0.0201(16) 0.0298(16) 0.0020(12) 0.0098(14) -0.0012(14)
N2 0.0326(18) 0.0174(18) 0.0313(18) 0.000 0.0068(14) 0.000
C13 0.0419(18) 0.0258(17) 0.0389(17) -0.0025(13) 0.0078(14) -0.0010(14)
C9 0.0282(14) 0.0271(16) 0.0229(13) -0.0020(11) 0.0079(11) -0.0040(12)
C7 0.0213(13) 0.0304(17) 0.0222(13) 0.0003(11) 0.0034(10) -0.0020(12)
C18 0.0236(14) 0.0202(16) 0.0461(18) -0.0014(13) 0.0065(12) -0.0042(12)
C2 0.0199(13) 0.0299(17) 0.0253(13) 0.0032(12) 0.0047(10) -0.0007(11)
C1 0.0233(13) 0.0196(15) 0.0238(13) -0.0019(11) 0.0053(10) -0.0023(11)
C6 0.0285(15) 0.0350(18) 0.0235(14) 0.0007(12) 0.0080(11) 0.0006(13)
C20 0.026(2) 0.017(2) 0.039(2) 0.000 0.0039(16) 0.000
C24 0.0264(19) 0.016(2) 0.028(2) 0.000 0.0085(15) 0.000
C14 0.0313(15) 0.0244(16) 0.0247(14) -0.0020(11) 0.0085(11) -0.0045(12)
C19 0.0250(19) 0.021(2) 0.030(2) 0.000 0.0076(16) 0.000
C11 0.049(2) 0.034(2) 0.0291(16) -0.0077(13) 0.0126(13) -0.0182(15)
C3 0.0330(16) 0.0303(18) 0.0368(16) 0.0039(13) 0.0136(13) 0.0057(13)
C4 0.0429(18) 0.0255(17) 0.0376(17) 0.0079(13) 0.0100(14) 0.0020(14)
C5 0.0295(14) 0.0314(18) 0.0277(15) 0.0074(12) 0.0067(11) -0.0024(13)
C22 0.052(2) 0.0188(16) 0.0296(16) 0.0016(12) 0.0027(13) 0.0028(14)
C10 0.0315(16) 0.045(2) 0.0248(14) -0.0039(13) 0.0063(12) -0.0085(14)
C25 0.028(2) 0.018(2) 0.032(2) 0.000 0.0052(16) 0.000
C12 0.063(2) 0.0271(19) 0.0372(18) -0.0057(14) 0.0147(16) -0.0113(17)
N4 0.0257(17) 0.0145(17) 0.0392(19) 0.000 0.0065(14) 0.000
O3W 0.059(2) 0.125(4) 0.090(3) -0.046(2) 0.0163(18) -0.040(2)
C28 0.047(2) 0.0223(19) 0.092(3) 0.0003(18) 0.039(2) -0.0035(15)
O2W 0.196(7) 0.310(10) 0.162(6) 0.040(6) 0.004(5) -0.010(6)

loop_
_atom_type_symbol
_atom_type_description
_atom_type_scat_dispersion_real
_atom_type_scat_dispersion_imag
_atom_type_scat_source
C C 0.0033 0.0016 'International Tables Vol C Tables 4.2.6.8 and 6.1.1.4'
H H 0.0000 0.0000 'International Tables Vol C Tables 4.2.6.8 and 6.1.1.4'
N N 0.0061 0.0033 'International Tables Vol C Tables 4.2.6.8 and 6.1.1.4'
O O 0.0106 0.0060 'International Tables Vol C Tables 4.2.6.8 and 6.1.1.4'
Co Co 0.3494 0.9721 'International Tables Vol C Tables 4.2.6.8 and 6.1.1.4'

loop_
_geom_angle_atom_site_label_1
_geom_angle_atom_site_label_2
_geom_angle_atom_site_label_3
_geom_angle
_geom_angle_site_symmetry_1
_geom_angle_site_symmetry_3
_geom_angle_publ_flag
O1W Co1 O1W 175.78(13) . 2_755 ?
O1W Co1 O1 96.95(8) . 2_755 ?
O1W Co1 O1 82.81(8) 2_755 2_755 ?
O1W Co1 O1 82.81(8) . . ?
O1W Co1 O1 96.95(8) 2_755 . ?
O1 Co1 O1 173.44(11) 2_755 . ?
O1W Co1 N1 92.11(6) . . ?
O1W Co1 N1 92.11(6) 2_755 . ?
O1 Co1 N1 93.28(5) 2_755 . ?
O1 Co1 N1 93.28(6) . . ?
O1W Co1 N2 87.89(6) . 1_545 ?
O1W Co1 N2 87.89(6) 2_755 1_545 ?
O1 Co1 N2 86.72(6) 2_755 1_545 ?
O1 Co1 N2 86.72(6) . 1_545 ?
N1 Co1 N2 180.000(1) . 1_545 ?
O2 Co2 O2 177.30(11) . 2_655 ?
O2 Co2 N3 91.35(6) . . ?
O2 Co2 N3 91.35(6) 2_655 . ?
O2 Co2 N4 88.65(6) . . ?
O2 Co2 N4 88.65(6) 2_655 . ?
N3 Co2 N4 180.0 . . ?
O2 Co2 O7 97.90(8) . . ?
O2 Co2 O7 82.26(8) 2_655 . ?
N3 Co2 O7 86.62(5) . . ?
N4 Co2 O7 93.38(5) . . ?
O2 Co2 O7 82.26(8) . 2_655 ?
O2 Co2 O7 97.90(8) 2_655 2_655 ?
N3 Co2 O7 86.62(5) . 2_655 ?
N4 Co2 O7 93.38(5) . 2_655 ?
O7 Co2 O7 173.24(10) . 2_655 ?
C15 O7 Co2 137.73(18) . . ?
C1 O2 Co2 136.43(18) . . ?
O6 C16 O5 123.4(4) . . ?
O6 C16 C11 124.3(4) . . ?
O5 C16 C11 112.4(4) . . ?
C20 C21 C28 120.3(3) . 1_565 ?
C1 O1 Co1 131.53(18) . . ?
N3 C17 C18 122.9(3) . . ?
N2 C27 C26 122.8(3) . . ?
C17 N3 C17 117.5(3) . 2_655 ?
C17 N3 Co2 121.23(17) . . ?
C17 N3 Co2 121.23(17) 2_655 . ?
C22 N1 C22 117.1(4) . 2_755 ?
C22 N1 Co1 121.47(17) . . ?
C22 N1 Co1 121.47(18) 2_755 . ?
O8 C15 O7 124.9(3) . . ?
O8 C15 C14 117.9(3) . . ?
O7 C15 C14 117.2(2) . . ?
C22 C23 C24 120.5(3) . . ?
O4 C8 O3 122.8(3) . . ?
O4 C8 C5 123.7(3) . . ?
O3 C8 C5 113.5(3) . . ?
C27 C26 C25 120.3(3) . . ?
C27 N2 C27 117.5(4) 2_755 . ?
C27 N2 Co1 121.27(18) 2_755 1_565 ?
C27 N2 Co1 121.27(18) . 1_565 ?
C12 C13 C14 119.6(3) . . ?
C14 C9 C10 118.9(3) . . ?
C14 C9 C7 119.1(2) . . ?
C10 C9 C7 121.8(3) . . ?
C6 C7 C2 118.6(3) . . ?
C6 C7 C9 118.3(3) . . ?
C2 C7 C9 123.2(2) . . ?
C17 C18 C19 120.1(3) . . ?
C3 C2 C7 119.8(3) . . ?
C3 C2 C1 119.0(3) . . ?
C7 C2 C1 121.1(3) . . ?
O1 C1 O2 125.4(2) . . ?
O1 C1 C2 116.0(2) . . ?
O2 C1 C2 118.6(2) . . ?
C5 C6 C7 121.1(3) . . ?
C21 C20 C21 115.9(4) . 2_655 ?
C21 C20 C19 122.1(2) . . ?
C21 C20 C19 122.1(2) 2_655 . ?
C23 C24 C23 115.5(4) 2_755 . ?
C23 C24 C25 122.26(18) 2_755 . ?
C23 C24 C25 122.26(18) . . ?
C9 C14 C13 120.6(3) . . ?
C9 C14 C15 119.4(3) . . ?
C13 C14 C15 120.0(3) . . ?
C18 C19 C18 116.5(4) 2_655 . ?
C18 C19 C20 121.74(18) 2_655 . ?
C18 C19 C20 121.74(18) . . ?
C12 C11 C10 120.0(3) . . ?
C12 C11 C16 117.7(3) . . ?
C10 C11 C16 122.3(3) . . ?
C4 C3 C2 120.7(3) . . ?
C5 C4 C3 119.8(3) . . ?
C4 C5 C6 119.8(3) . . ?
C4 C5 C8 122.5(3) . . ?
C6 C5 C8 117.7(3) . . ?
N1 C22 C23 123.2(3) . . ?
C11 C10 C9 120.2(3) . . ?
C26 C25 C26 116.5(4) . 2_755 ?
C26 C25 C24 121.77(19) . . ?
C26 C25 C24 121.77(19) 2_755 . ?
C13 C12 C11 120.6(3) . . ?
C28 N4 C28 115.7(4) 2_655 . ?
C28 N4 Co2 122.13(19) 2_655 . ?
C28 N4 Co2 122.13(19) . . ?
N4 C28 C21 123.9(3) . 1_545 ?

loop_
_geom_bond_atom_site_label_1
_geom_bond_atom_site_label_2
_geom_bond_distance
_geom_bond_site_symmetry_2
_geom_bond_publ_flag
Co1 O1W 2.071(2) . ?
Co1 O1W 2.071(2) 2_755 ?
Co1 O1 2.0929(19) 2_755 ?
Co1 O1 2.0929(19) . ?
Co1 N1 2.143(3) . ?
Co1 N2 2.165(3) 1_545 ?
Co2 O2 2.0560(19) . ?
Co2 O2 2.0560(19) 2_655 ?
Co2 N3 2.124(3) . ?
Co2 N4 2.185(3) . ?
Co2 O7 2.235(2) . ?
Co2 O7 2.235(2) 2_655 ?
O7 C15 1.270(3) . ?
O2 C1 1.260(3) . ?
O8 C15 1.250(3) . ?
C16 O6 1.208(5) . ?
C16 O5 1.327(5) . ?
C16 C11 1.490(5) . ?
C21 C20 1.371(4) . ?
C21 C28 1.377(5) 1_565 ?
O1 C1 1.242(3) . ?
O3 C8 1.325(4) . ?
O4 C8 1.208(4) . ?
C17 N3 1.339(3) . ?
C17 C18 1.379(4) . ?
C27 N2 1.341(3) . ?
C27 C26 1.375(4) . ?
N3 C17 1.339(3) 2_655 ?
N1 C22 1.332(3) . ?
N1 C22 1.332(3) 2_755 ?
C15 C14 1.506(4) . ?
C23 C22 1.378(4) . ?
C23 C24 1.393(4) . ?
C8 C5 1.498(4) . ?
C26 C25 1.390(4) . ?
N2 C27 1.341(3) 2_755 ?
N2 Co1 2.165(3) 1_565 ?
C13 C12 1.381(5) . ?
C13 C14 1.393(4) . ?
C9 C14 1.392(4) . ?
C9 C10 1.398(4) . ?
C9 C7 1.491(4) . ?
C7 C6 1.394(4) . ?
C7 C2 1.407(4) . ?
C18 C19 1.394(3) . ?
C2 C3 1.390(4) . ?
C2 C1 1.513(4) . ?
C6 C5 1.389(4) . ?
C20 C21 1.371(4) 2_655 ?
C20 C19 1.476(6) . ?
C24 C23 1.393(4) 2_755 ?
C24 C25 1.471(6) . ?
C19 C18 1.394(3) 2_655 ?
C11 C12 1.381(5) . ?
C11 C10 1.391(5) . ?
C3 C4 1.388(4) . ?
C4 C5 1.386(4) . ?
C25 C26 1.390(4) 2_755 ?
N4 C28 1.322(4) 2_655 ?
N4 C28 1.322(4) . ?
C28 C21 1.377(5) 1_545 ?
